data_7031398
loop_
_publ_author_name
'Armstrong, David R.'
'Brouillet, Etienne V.'
'Kennedy, Alan R.'
'Garden, Jennifer A.'
'Granitzka, Markus'
'Mulvey, Robert E.'
'Trivett, Joshua J.'

_publ_section_title
;
 Donor-activated alkali metal dipyridylamides: co-complexation reactions
 with zinc alkyls and reactivity studies with benzophenone.
;
_journal_issue 38
_journal_name_full 'Dalton transactions (Cambridge, England : 2003)'
_journal_page_first 14409
_journal_page_last 14423
_journal_paper_doi 10.1039/c4dt00914b
_journal_volume 43
_journal_year 2014
_chemical_formula_moiety 'C20 H16 N6 Zn'
_chemical_formula_sum 'C20 H16 N6 Zn'
_chemical_formula_weight 405.76
_chemical_name_systematic
;
 ?
;
_space_group_crystal_system monoclinic
_space_group_IT_number 15
_space_group_name_Hall '-C 2yc'
_space_group_name_H-M_alt 'C 1 2/c 1'
_symmetry_space_group_name_Hall '-C 2yc'
_symmetry_space_group_name_H-M 'C 1 2/c 1'
_atom_sites_solution_hydrogens geom
_cell_angle_alpha 90
_cell_angle_beta 99.734(2)
_cell_angle_gamma 90
_cell_formula_units_Z 8
_cell_length_a 22.5759(4)
_cell_length_b 9.5830(2)
_cell_length_c 16.0729(3)
_cell_measurement_reflns_used 5501
_cell_measurement_temperature 123(2)
_cell_measurement_theta_max 71.5890
_cell_measurement_theta_min 4.4520
_cell_volume 3427.23(12)
_computing_cell_refinement 'CrysAlisPro, Agilent Technologies, Version 1.171.36.28'
_computing_data_collection 'CrysAlisPro, Agilent Technologies, Version 1.171.36.28'
_computing_data_reduction 'CrysAlisPro, Agilent Technologies, Version 1.171.36.28'
_computing_structure_refinement 'SHELXL-2013 (Sheldrick, 2013)'
_computing_structure_solution 'SHELXS-2013/1 (Sheldrick, 2013)'
_diffrn_ambient_temperature 123(2)
_diffrn_detector_area_resol_mean 16.0268
_diffrn_measured_fraction_theta_full 0.998
_diffrn_measured_fraction_theta_max 0.993
_diffrn_measurement_device_type 'Oxford Diffraction Gemini S'
_diffrn_radiation_monochromator graphite
_diffrn_radiation_source 'Enhance (Cu) X-ray Source'
_diffrn_radiation_type CuK\a
_diffrn_radiation_wavelength 1.54178
_diffrn_reflns_av_R_equivalents 0.0186
_diffrn_reflns_av_unetI/netI 0.0187
_diffrn_reflns_Laue_measured_fraction_full 0.998
_diffrn_reflns_Laue_measured_fraction_max 0.993
_diffrn_reflns_limit_h_max 21
_diffrn_reflns_limit_h_min -27
_diffrn_reflns_limit_k_max 11
_diffrn_reflns_limit_k_min -11
_diffrn_reflns_limit_l_max 19
_diffrn_reflns_limit_l_min -18
_diffrn_reflns_number 10393
_diffrn_reflns_point_group_measured_fraction_full 0.998
_diffrn_reflns_point_group_measured_fraction_max 0.993
_diffrn_reflns_theta_full 70.000
_diffrn_reflns_theta_max 72.057
_diffrn_reflns_theta_min 5.025
_exptl_absorpt_coefficient_mu 2.133
_exptl_absorpt_correction_T_max 1.00000
_exptl_absorpt_correction_T_min 0.81976
_exptl_absorpt_correction_type multi-scan
_exptl_absorpt_process_details
;
CrysAlisPro, Agilent Technologies,
Version 1.171.36.28 (release 01-02-2013 CrysAlis171 .NET)
(compiled Feb  1 2013,16:14:44)
Empirical absorption correction using spherical harmonics,
 implemented in SCALE3 ABSPACK scaling algorithm.
;
_exptl_crystal_colour colorless
_exptl_crystal_density_diffrn 1.573
_exptl_crystal_description needle
_exptl_crystal_F_000 1664
_exptl_crystal_size_max 0.35
_exptl_crystal_size_mid 0.1
_exptl_crystal_size_min 0.1
_refine_diff_density_max 0.565
_refine_diff_density_min -0.304
_refine_diff_density_rms 0.070
_refine_ls_extinction_method none
_refine_ls_goodness_of_fit_ref 1.074
_refine_ls_hydrogen_treatment constr
_refine_ls_matrix_type full
_refine_ls_number_parameters 244
_refine_ls_number_reflns 3351
_refine_ls_number_restraints 0
_refine_ls_restrained_S_all 1.074
_refine_ls_R_factor_all 0.0370
_refine_ls_R_factor_gt 0.0344
_refine_ls_shift/su_max 0.000
_refine_ls_shift/su_mean 0.000
_refine_ls_structure_factor_coef Fsqd
_refine_ls_weighting_details 'w=1/[\s^2^(Fo^2^)+(0.0614P)^2^+3.3741P] where P=(Fo^2^+2Fc^2^)/3'
_refine_ls_weighting_scheme calc
_refine_ls_wR_factor_gt 0.0971
_refine_ls_wR_factor_ref 0.1000
_reflns_Friedel_coverage 0.000
_reflns_number_gt 3102
_reflns_number_total 3351
_reflns_threshold_expression 'I > 2\s(I)'
_cod_data_source_file c4dt00914b2.cif
_cod_data_source_block c2c_a
_cod_depositor_comments 'Adding full bibliography for 7031396--7031398.cif.'
_cod_database_code 7031398
_shelx_space_group_comment
;
The symmetry employed for this shelxl refinement is uniquely defined
by the following loop, which should always be used as a source of
symmetry information in preference to the above space-group names.
They are only intended as comments.
;

loop_
_space_group_symop_operation_xyz
'x, y, z'
'-x, y, -z+1/2'
'x+1/2, y+1/2, z'
'-x+1/2, y+1/2, -z+1/2'
'-x, -y, -z'
'x, -y, z-1/2'
'-x+1/2, -y+1/2, -z'
'x+1/2, -y+1/2, z-1/2'

loop_
_atom_site_label
_atom_site_type_symbol
_atom_site_fract_x
_atom_site_fract_y
_atom_site_fract_z
_atom_site_U_iso_or_equiv
_atom_site_adp_type
_atom_site_occupancy
_atom_site_site_symmetry_order
_atom_site_calc_flag
_atom_site_refinement_flags_posn
_atom_site_refinement_flags_adp
Zn1 Zn 0.38170(2) 0.32344(2) 0.45159(2) 0.02469(12) Uani 1 1 d . .
N1 N 0.28171(7) 0.09059(16) 0.48306(10) 0.0251(3) Uani 1 1 d . .
N2 N 0.36971(7) 0.21787(16) 0.55258(10) 0.0238(3) Uani 1 1 d . .
N3 N 0.31442(7) 0.23285(16) 0.37511(10) 0.0249(3) Uani 1 1 d . .
N4 N 0.47753(7) 0.54210(17) 0.39448(10) 0.0263(3) Uani 1 1 d . .
N5 N 0.45655(7) 0.29585(18) 0.40513(10) 0.0264(3) Uani 1 1 d . .
N6 N 0.38307(7) 0.52867(17) 0.44765(9) 0.0233(3) Uani 1 1 d . .
C1 C 0.32321(8) 0.12473(18) 0.55059(12) 0.0242(4) Uani 1 1 d . .
C2 C 0.31757(9) 0.0557(2) 0.62757(13) 0.0280(4) Uani 1 1 d . .
H2 H 0.2863 -0.0105 0.6276 0.034 Uiso 1 1 calc R U
C3 C 0.35576(10) 0.0821(2) 0.70089(13) 0.0308(4) Uani 1 1 d . .
H3 H 0.3508 0.0356 0.7515 0.037 Uiso 1 1 calc R U
C4 C 0.40261(10) 0.1787(2) 0.70113(13) 0.0301(4) Uani 1 1 d . .
H4 H 0.4298 0.1994 0.7515 0.036 Uiso 1 1 calc R U
C5 C 0.40776(9) 0.2418(2) 0.62650(13) 0.0267(4) Uani 1 1 d . .
H5 H 0.4397 0.3062 0.6261 0.032 Uiso 1 1 calc R U
C6 C 0.27682(8) 0.13909(19) 0.40338(12) 0.0244(4) Uani 1 1 d . .
C7 C 0.22782(9) 0.0864(2) 0.34360(13) 0.0292(4) Uani 1 1 d . .
H7 H 0.2012 0.0202 0.3614 0.035 Uiso 1 1 calc R U
C8 C 0.21859(10) 0.1294(2) 0.26158(14) 0.0327(4) Uani 1 1 d . .
H8 H 0.1855 0.0942 0.2228 0.039 Uiso 1 1 calc R U
C9 C 0.25803(10) 0.2254(2) 0.23458(13) 0.0318(4) Uani 1 1 d . .
H9 H 0.2525 0.2567 0.1777 0.038 Uiso 1 1 calc R U
C10 C 0.30451(9) 0.2724(2) 0.29270(13) 0.0289(4) Uani 1 1 d . .
H10 H 0.3317 0.3368 0.2747 0.035 Uiso 1 1 calc R U
C11 C 0.48997(9) 0.4064(2) 0.38500(12) 0.0254(4) Uani 1 1 d . .
C12 C 0.54273(9) 0.3758(2) 0.35056(13) 0.0300(4) Uani 1 1 d . .
H12 H 0.5666 0.4505 0.3357 0.036 Uiso 1 1 calc R U
C13 C 0.55975(9) 0.2419(2) 0.33854(13) 0.0330(4) Uani 1 1 d . .
H13 H 0.5953 0.2237 0.3160 0.040 Uiso 1 1 calc R U
C14 C 0.52456(10) 0.1314(2) 0.35966(15) 0.0363(5) Uani 1 1 d . .
H14 H 0.5354 0.0371 0.3519 0.044 Uiso 1 1 calc R U
C15 C 0.47427(10) 0.1636(2) 0.39169(15) 0.0329(5) Uani 1 1 d . .
H15 H 0.4500 0.0890 0.4055 0.039 Uiso 1 1 calc R U
C16 C 0.42996(8) 0.5992(2) 0.42257(11) 0.0236(4) Uani 1 1 d . .
C17 C 0.42870(9) 0.7480(2) 0.42507(12) 0.0275(4) Uani 1 1 d . .
H17 H 0.4610 0.7991 0.4090 0.033 Uiso 1 1 calc R U
C18 C 0.38223(9) 0.8188(2) 0.44993(13) 0.0305(5) Uani 1 1 d . .
H18 H 0.3821 0.9179 0.4507 0.037 Uiso 1 1 calc R U
C19 C 0.33437(9) 0.7435(2) 0.47443(13) 0.0284(4) Uani 1 1 d . .
H19 H 0.3014 0.7902 0.4917 0.034 Uiso 1 1 calc R U
C20 C 0.33699(9) 0.6015(2) 0.47258(12) 0.0258(4) Uani 1 1 d . .
H20 H 0.3050 0.5502 0.4896 0.031 Uiso 1 1 calc R U

loop_
_atom_site_aniso_label
_atom_site_aniso_U_11
_atom_site_aniso_U_22
_atom_site_aniso_U_33
_atom_site_aniso_U_23
_atom_site_aniso_U_13
_atom_site_aniso_U_12
Zn1 0.02254(17) 0.02158(17) 0.03174(18) 0.00040(9) 0.00974(12) -0.00399(9)
N1 0.0237(8) 0.0198(7) 0.0334(8) -0.0016(6) 0.0096(6) -0.0028(6)
N2 0.0213(8) 0.0215(7) 0.0305(8) -0.0007(6) 0.0096(6) -0.0010(6)
N3 0.0232(8) 0.0212(7) 0.0316(8) -0.0018(6) 0.0084(6) -0.0009(6)
N4 0.0230(8) 0.0260(8) 0.0319(8) -0.0002(7) 0.0103(6) -0.0045(6)
N5 0.0226(8) 0.0255(8) 0.0327(8) -0.0008(6) 0.0092(7) -0.0015(6)
N6 0.0227(8) 0.0203(8) 0.0276(8) 0.0004(6) 0.0059(6) -0.0032(6)
C1 0.0223(9) 0.0180(8) 0.0348(10) -0.0007(7) 0.0122(7) 0.0020(7)
C2 0.0271(10) 0.0231(9) 0.0365(10) 0.0007(8) 0.0132(8) -0.0007(7)
C3 0.0324(11) 0.0288(10) 0.0339(10) 0.0044(8) 0.0133(8) 0.0045(8)
C4 0.0274(10) 0.0334(11) 0.0299(10) -0.0023(8) 0.0062(8) 0.0031(8)
C5 0.0218(9) 0.0242(9) 0.0358(10) -0.0020(8) 0.0095(7) -0.0006(7)
C6 0.0235(9) 0.0173(8) 0.0341(10) -0.0042(7) 0.0095(8) 0.0016(7)
C7 0.0266(10) 0.0226(9) 0.0391(11) -0.0041(8) 0.0078(8) -0.0039(7)
C8 0.0322(11) 0.0278(10) 0.0372(11) -0.0076(8) 0.0033(8) -0.0001(8)
C9 0.0376(11) 0.0281(10) 0.0305(10) -0.0031(8) 0.0080(8) 0.0029(9)
C10 0.0289(10) 0.0257(10) 0.0345(10) -0.0012(8) 0.0123(8) 0.0008(8)
C11 0.0225(9) 0.0282(9) 0.0257(9) -0.0010(7) 0.0048(7) -0.0033(7)
C12 0.0258(10) 0.0317(10) 0.0345(10) -0.0005(8) 0.0104(8) -0.0042(8)
C13 0.0273(10) 0.0361(11) 0.0381(11) -0.0029(9) 0.0126(8) 0.0015(9)
C14 0.0355(12) 0.0288(10) 0.0469(12) -0.0047(9) 0.0134(10) 0.0019(9)
C15 0.0305(11) 0.0267(10) 0.0438(12) -0.0028(8) 0.0131(9) -0.0038(8)
C16 0.0218(9) 0.0252(9) 0.0241(9) 0.0007(7) 0.0051(7) -0.0036(7)
C17 0.0265(9) 0.0238(9) 0.0338(10) 0.0018(8) 0.0096(8) -0.0058(8)
C18 0.0304(12) 0.0237(11) 0.0382(12) 0.0012(7) 0.0083(9) -0.0005(7)
C19 0.0230(9) 0.0277(10) 0.0355(10) -0.0017(8) 0.0079(8) 0.0006(8)
C20 0.0193(9) 0.0289(9) 0.0300(9) 0.0007(8) 0.0063(7) -0.0026(7)

loop_
_atom_type_symbol
_atom_type_description
_atom_type_scat_dispersion_real
_atom_type_scat_dispersion_imag
_atom_type_scat_source
C C 0.0181 0.0091 'International Tables Vol C Tables 4.2.6.8 and 6.1.1.4'
H H 0.0000 0.0000 'International Tables Vol C Tables 4.2.6.8 and 6.1.1.4'
N N 0.0311 0.0180 'International Tables Vol C Tables 4.2.6.8 and 6.1.1.4'
Zn Zn -1.5491 0.6778 'International Tables Vol C Tables 4.2.6.8 and 6.1.1.4'

loop_
_geom_angle_atom_site_label_1
_geom_angle_atom_site_label_2
_geom_angle_atom_site_label_3
_geom_angle
N6 Zn1 N2 123.01(6)
N6 Zn1 N5 95.88(7)
N2 Zn1 N5 119.20(7)
N6 Zn1 N3 115.57(6)
N2 Zn1 N3 95.06(7)
N5 Zn1 N3 108.72(7)
C1 N1 C6 127.92(16)
C5 N2 C1 119.75(16)
C5 N2 Zn1 118.53(13)
C1 N2 Zn1 121.69(13)
C10 N3 C6 119.91(16)
C10 N3 Zn1 117.64(13)
C6 N3 Zn1 122.36(13)
C11 N4 C16 128.59(17)
C15 N5 C11 119.70(17)
C15 N5 Zn1 118.60(14)
C11 N5 Zn1 121.69(14)
C20 N6 C16 119.81(17)
C20 N6 Zn1 118.91(13)
C16 N6 Zn1 121.25(13)
N1 C1 N2 126.89(17)
N1 C1 C2 115.68(17)
N2 C1 C2 117.43(17)
C3 C2 C1 121.86(18)
C3 C2 H2 119.1
C1 C2 H2 119.1
C2 C3 C4 119.42(19)
C2 C3 H3 120.3
C4 C3 H3 120.3
C5 C4 C3 117.72(19)
C5 C4 H4 121.1
C3 C4 H4 121.1
N2 C5 C4 123.80(18)
N2 C5 H5 118.1
C4 C5 H5 118.1
N1 C6 N3 125.93(17)
N1 C6 C7 116.51(17)
N3 C6 C7 117.57(18)
C8 C7 C6 121.19(19)
C8 C7 H7 119.4
C6 C7 H7 119.4
C7 C8 C9 119.81(19)
C7 C8 H8 120.1
C9 C8 H8 120.1
C10 C9 C8 117.57(19)
C10 C9 H9 121.2
C8 C9 H9 121.2
C9 C10 N3 123.94(19)
C9 C10 H10 118.0
N3 C10 H10 118.0
N4 C11 N5 125.94(18)
N4 C11 C12 116.55(18)
N5 C11 C12 117.51(18)
C13 C12 C11 121.51(19)
C13 C12 H12 119.2
C11 C12 H12 119.2
C12 C13 C14 119.5(2)
C12 C13 H13 120.2
C14 C13 H13 120.2
C15 C14 C13 117.7(2)
C15 C14 H14 121.2
C13 C14 H14 121.2
N5 C15 C14 124.1(2)
N5 C15 H15 118.0
C14 C15 H15 118.0
N4 C16 N6 126.52(17)
N4 C16 C17 115.83(17)
N6 C16 C17 117.65(17)
C18 C17 C16 121.66(18)
C18 C17 H17 119.2
C16 C17 H17 119.2
C17 C18 C19 119.42(19)
C17 C18 H18 120.3
C19 C18 H18 120.3
C20 C19 C18 117.82(18)
C20 C19 H19 121.1
C18 C19 H19 121.1
C19 C20 N6 123.63(18)
C19 C20 H20 118.2
N6 C20 H20 118.2

loop_
_geom_bond_atom_site_label_1
_geom_bond_atom_site_label_2
_geom_bond_distance
Zn1 N6 1.9681(17)
Zn1 N2 1.9698(16)
Zn1 N5 1.9773(16)
Zn1 N3 1.9851(16)
N1 C1 1.349(3)
N1 C6 1.349(3)
N2 C5 1.363(3)
N2 C1 1.374(2)
N3 C10 1.359(3)
N3 C6 1.366(3)
N4 C11 1.345(3)
N4 C16 1.349(3)
N5 C15 1.357(3)
N5 C11 1.371(3)
N6 C20 1.368(3)
N6 C16 1.373(2)
C1 C2 1.428(3)
C2 C3 1.361(3)
C2 H2 0.9500
C3 C4 1.405(3)
C3 H3 0.9500
C4 C5 1.366(3)
C4 H4 0.9500
C5 H5 0.9500
C6 C7 1.429(3)
C7 C8 1.363(3)
C7 H7 0.9500
C8 C9 1.400(3)
C8 H8 0.9500
C9 C10 1.358(3)
C9 H9 0.9500
C10 H10 0.9500
C11 C12 1.426(3)
C12 C13 1.363(3)
C12 H12 0.9500
C13 C14 1.400(3)
C13 H13 0.9500
C14 C15 1.359(3)
C14 H14 0.9500
C15 H15 0.9500
C16 C17 1.427(3)
C17 C18 1.364(3)
C17 H17 0.9500
C18 C19 1.410(3)
C18 H18 0.9500
C19 C20 1.363(3)
C19 H19 0.9500
C20 H20 0.9500

loop_
_geom_torsion_atom_site_label_1
_geom_torsion_atom_site_label_2
_geom_torsion_atom_site_label_3
_geom_torsion_atom_site_label_4
_geom_torsion
C6 N1 C1 N2 0.4(3)
C6 N1 C1 C2 -179.60(18)
C5 N2 C1 N1 179.45(18)
Zn1 N2 C1 N1 1.4(3)
C5 N2 C1 C2 -0.6(3)
Zn1 N2 C1 C2 -178.63(12)
N1 C1 C2 C3 -178.84(18)
N2 C1 C2 C3 1.2(3)
C1 C2 C3 C4 -0.7(3)
C2 C3 C4 C5 -0.3(3)
C1 N2 C5 C4 -0.5(3)
Zn1 N2 C5 C4 177.62(15)
C3 C4 C5 N2 1.0(3)
C1 N1 C6 N3 1.0(3)
C1 N1 C6 C7 -179.29(18)
C10 N3 C6 N1 179.60(17)
Zn1 N3 C6 N1 -3.8(3)
C10 N3 C6 C7 -0.1(3)
Zn1 N3 C6 C7 176.50(13)
N1 C6 C7 C8 179.55(18)
N3 C6 C7 C8 -0.7(3)
C6 C7 C8 C9 0.8(3)
C7 C8 C9 C10 -0.1(3)
C8 C9 C10 N3 -0.7(3)
C6 N3 C10 C9 0.9(3)
Zn1 N3 C10 C9 -175.92(16)
C16 N4 C11 N5 -2.2(3)
C16 N4 C11 C12 177.59(18)
C15 N5 C11 N4 179.6(2)
Zn1 N5 C11 N4 0.8(3)
C15 N5 C11 C12 -0.2(3)
Zn1 N5 C11 C12 -178.99(13)
N4 C11 C12 C13 179.74(19)
N5 C11 C12 C13 -0.5(3)
C11 C12 C13 C14 0.6(3)
C12 C13 C14 C15 0.0(3)
C11 N5 C15 C14 0.8(3)
Zn1 N5 C15 C14 179.62(18)
C13 C14 C15 N5 -0.7(4)
C11 N4 C16 N6 -0.3(3)
C11 N4 C16 C17 -179.48(18)
C20 N6 C16 N4 -178.24(18)
Zn1 N6 C16 N4 3.5(2)
C20 N6 C16 C17 1.0(2)
Zn1 N6 C16 C17 -177.30(13)
N4 C16 C17 C18 178.12(18)
N6 C16 C17 C18 -1.2(3)
C16 C17 C18 C19 0.5(3)
C17 C18 C19 C20 0.4(3)
C18 C19 C20 N6 -0.6(3)
C16 N6 C20 C19 -0.1(3)
Zn1 N6 C20 C19 178.21(15)
